data_4029233
loop_
_publ_author_name
'Centko, Ryan M'
'Williams, David E'
'Patrick, Brian O'
'Akhtar, Yasmin'
'Garcia Chavez, Miguel Angel'
'Wang, Yan Alexander'
'Isman, Murray B'
'de Silva, E Dilip'
'Andersen, Raymond J'

_publ_section_title
;
 Dhilirolides E-N, Meroterpenoids Produced in Culture by the Fungus
 Penicillium purpurogenum Collected in Sri Lanka: Structure Elucidation,
 Stable Isotope Feeding Studies, and Insecticidal Activity.
;
_journal_issue 8
_journal_name_full 'The Journal of organic chemistry'
_journal_page_first 3327
_journal_page_last 3335
_journal_paper_doi 10.1021/jo4024039
_journal_volume 79
_journal_year 2014
_chemical_formula_sum 'C25 H28 O7'
_chemical_formula_weight 440.47
_chemical_name_systematic
;
 ?
;
_space_group_IT_number 19
_symmetry_cell_setting orthorhombic
_symmetry_space_group_name_Hall 'P 2ac 2ab'
_symmetry_space_group_name_H-M 'P 21 21 21'
_atom_sites_solution_hydrogens geom
_atom_sites_solution_primary direct
_atom_sites_solution_secondary difmap
_audit_creation_method SHELXL-97
_cell_angle_alpha 90.00
_cell_angle_beta 90.00
_cell_angle_gamma 90.00
_cell_formula_units_Z 4
_cell_length_a 11.4640(7)
_cell_length_b 13.4589(8)
_cell_length_c 14.0080(8)
_cell_measurement_reflns_used 9939
_cell_measurement_temperature 90.0(1)
_cell_measurement_theta_max 67.2
_cell_measurement_theta_min 4.56
_cell_volume 2161.3(2)
_computing_structure_refinement 'SHELXL-97 (Sheldrick, 2008)'
_diffrn_ambient_temperature 90.0(1)
_diffrn_measured_fraction_theta_full 0.993
_diffrn_measured_fraction_theta_max 0.993
_diffrn_measurement_device_type 'Bruker APEX DUO'
_diffrn_measurement_method 'area detector'
_diffrn_radiation_monochromator graphite
_diffrn_radiation_source 'fine-focus sealed tube'
_diffrn_radiation_type CuK\a
_diffrn_radiation_wavelength 1.54178
_diffrn_reflns_av_R_equivalents 0.0285
_diffrn_reflns_av_sigmaI/netI 0.0188
_diffrn_reflns_limit_h_max 13
_diffrn_reflns_limit_h_min -13
_diffrn_reflns_limit_k_max 16
_diffrn_reflns_limit_k_min -15
_diffrn_reflns_limit_l_max 16
_diffrn_reflns_limit_l_min -16
_diffrn_reflns_number 19561
_diffrn_reflns_theta_full 67.61
_diffrn_reflns_theta_max 67.61
_diffrn_reflns_theta_min 4.56
_exptl_absorpt_coefficient_mu 0.813
_exptl_absorpt_correction_T_max 0.885
_exptl_absorpt_correction_T_min 0.829
_exptl_absorpt_correction_type multi-scan
_exptl_absorpt_process_details 'SADABS, Sheldrick (2008)'
_exptl_crystal_colour purple
_exptl_crystal_density_diffrn 1.354
_exptl_crystal_density_method 'not measured'
_exptl_crystal_description prism
_exptl_crystal_F_000 936
_exptl_crystal_size_max 0.24
_exptl_crystal_size_mid 0.23
_exptl_crystal_size_min 0.15
_refine_diff_density_max 0.230
_refine_diff_density_min -0.150
_refine_diff_density_rms 0.032
_refine_ls_abs_structure_details 'Flack H D (1983), Acta Cryst. A39, 876-881'
_refine_ls_abs_structure_Flack 0.00(4)
_refine_ls_extinction_coef 0.0016(2)
_refine_ls_extinction_expression Fc^*^=kFc[1+0.001xFc^2^\l^3^/sin(2\q)]^-1/4^
_refine_ls_extinction_method SHELXL
_refine_ls_goodness_of_fit_ref 1.038
_refine_ls_hydrogen_treatment constr
_refine_ls_matrix_type full
_refine_ls_number_parameters 296
_refine_ls_number_reflns 3836
_refine_ls_number_restraints 0
_refine_ls_restrained_S_all 1.038
_refine_ls_R_factor_all 0.0267
_refine_ls_R_factor_gt 0.0264
_refine_ls_shift/su_max 0.000
_refine_ls_shift/su_mean 0.000
_refine_ls_structure_factor_coef Fsqd
_refine_ls_weighting_details 'calc w=1/[\s^2^(Fo^2^)+(0.0409P)^2^+0.5097P] where P=(Fo^2^+2Fc^2^)/3'
_refine_ls_weighting_scheme calc
_refine_ls_wR_factor_gt 0.0695
_refine_ls_wR_factor_ref 0.0698
_reflns_number_gt 3796
_reflns_number_total 3836
_reflns_threshold_expression >2\s(I)
_cod_data_source_file jo4024039_si_001.cif
_cod_data_source_block cu_ra056_0m
_cod_depositor_comments
;Adding full bibliography for
 ./tmp-cod-update-bibliographies-12971/cifs/4029233.cif.
;
_cod_original_sg_symbol_H-M P212121
_cod_database_code 4029233

loop_
_symmetry_equiv_pos_as_xyz
'x, y, z'
'x+1/2, -y+1/2, -z'
'-x, y+1/2, -z+1/2'
'-x+1/2, -y, z+1/2'

loop_
_atom_site_label
_atom_site_type_symbol
_atom_site_fract_x
_atom_site_fract_y
_atom_site_fract_z
_atom_site_U_iso_or_equiv
_atom_site_adp_type
_atom_site_occupancy
_atom_site_symmetry_multiplicity
_atom_site_calc_flag
_atom_site_refinement_flags
C1 C 0.88181(13) 0.76444(10) -0.04183(10) 0.0198(3) Uani 1 1 d .
C2 C 0.94943(12) 0.78420(10) 0.04797(10) 0.0191(3) Uani 1 1 d .
H2A H 0.9589 0.8568 0.0559 0.023 Uiso 1 1 calc R
H2B H 1.0282 0.7547 0.0417 0.023 Uiso 1 1 calc R
C3 C 0.89138(11) 0.74239(9) 0.13576(9) 0.0147(3) Uani 1 1 d .
C4 C 0.83435(11) 0.65708(9) 0.12734(9) 0.0152(3) Uani 1 1 d .
C5 C 0.78113(11) 0.60850(10) 0.21348(9) 0.0160(3) Uani 1 1 d .
H5 H 0.7823 0.5349 0.2034 0.019 Uiso 1 1 calc R
C6 C 0.85227(11) 0.63169(9) 0.30202(9) 0.0160(3) Uani 1 1 d .
H6A H 0.9331 0.6074 0.2934 0.019 Uiso 1 1 calc R
H6B H 0.8181 0.5971 0.3578 0.019 Uiso 1 1 calc R
C7 C 0.85384(11) 0.74375(10) 0.32043(9) 0.0156(3) Uani 1 1 d .
C8 C 0.72261(11) 0.77084(9) 0.33834(9) 0.0147(3) Uani 1 1 d .
C9 C 0.64295(11) 0.73818(9) 0.25627(9) 0.0145(3) Uani 1 1 d .
C10 C 0.65462(11) 0.82306(9) 0.18346(9) 0.0148(3) Uani 1 1 d .
C11 C 0.71276(12) 0.91069(9) 0.23487(9) 0.0161(3) Uani 1 1 d .
C12 C 0.84582(11) 0.90558(9) 0.21454(9) 0.0164(3) Uani 1 1 d .
H12A H 0.8858 0.9536 0.2569 0.020 Uiso 1 1 calc R
H12B H 0.8595 0.9272 0.1479 0.020 Uiso 1 1 calc R
C13 C 0.90325(11) 0.80155(9) 0.22851(9) 0.0150(3) Uani 1 1 d .
C14 C 1.03711(11) 0.81978(10) 0.24141(9) 0.0180(3) Uani 1 1 d .
C15 C 1.12052(12) 0.73351(11) 0.23396(11) 0.0236(3) Uani 1 1 d .
H15A H 1.1800 0.7482 0.1857 0.035 Uiso 1 1 calc R
H15B H 1.0775 0.6736 0.2155 0.035 Uiso 1 1 calc R
H15C H 1.1583 0.7227 0.2959 0.035 Uiso 1 1 calc R
C16 C 0.82136(12) 0.60646(10) 0.03167(9) 0.0183(3) Uani 1 1 d .
C18 C 0.92234(13) 0.53483(10) 0.01340(10) 0.0226(3) Uani 1 1 d .
H18A H 0.9128 0.5040 -0.0495 0.034 Uiso 1 1 calc R
H18B H 0.9228 0.4832 0.0627 0.034 Uiso 1 1 calc R
H18C H 0.9962 0.5714 0.0153 0.034 Uiso 1 1 calc R
C17 C 0.70379(13) 0.55471(11) 0.02056(10) 0.0227(3) Uani 1 1 d .
H17A H 0.6416 0.5987 0.0435 0.034 Uiso 1 1 calc R
H17B H 0.7036 0.4932 0.0580 0.034 Uiso 1 1 calc R
H17C H 0.6906 0.5390 -0.0469 0.034 Uiso 1 1 calc R
C19 C 0.92530(12) 0.76945(11) 0.40896(9) 0.0196(3) Uani 1 1 d .
H19A H 0.8911 0.7369 0.4649 0.029 Uiso 1 1 calc R
H19B H 0.9250 0.8416 0.4185 0.029 Uiso 1 1 calc R
H19C H 1.0057 0.7464 0.4004 0.029 Uiso 1 1 calc R
C20 C 0.66243(12) 0.72433(10) 0.42484(9) 0.0178(3) Uani 1 1 d .
C21 C 0.70490(11) 0.88233(10) 0.33918(9) 0.0161(3) Uani 1 1 d .
C22 C 0.69072(12) 0.94065(11) 0.41402(10) 0.0225(3) Uani 1 1 d .
H22A H 0.6840 1.0105 0.4056 0.027 Uiso 1 1 calc R
H22B H 0.6872 0.9128 0.4763 0.027 Uiso 1 1 calc R
C23 C 0.52108(11) 0.73357(10) 0.30403(10) 0.0175(3) Uani 1 1 d .
H23 H 0.4777 0.6766 0.2751 0.021 Uiso 1 1 calc R
C24 C 0.44114(12) 0.82306(10) 0.30247(10) 0.0206(3) Uani 1 1 d .
H24A H 0.3705 0.8085 0.3393 0.031 Uiso 1 1 calc R
H24B H 0.4198 0.8385 0.2364 0.031 Uiso 1 1 calc R
H24C H 0.4814 0.8802 0.3308 0.031 Uiso 1 1 calc R
C25 C 0.66265(13) 1.01052(9) 0.20610(10) 0.0210(3) Uani 1 1 d .
H25A H 0.5807 1.0141 0.2256 0.031 Uiso 1 1 calc R
H25B H 0.6681 1.0182 0.1367 0.031 Uiso 1 1 calc R
H25C H 0.7067 1.0637 0.2374 0.031 Uiso 1 1 calc R
O1 O 0.87999(9) 0.82022(7) -0.10929(7) 0.0252(2) Uani 1 1 d .
O2 O 0.82017(9) 0.68006(7) -0.04639(7) 0.0223(2) Uani 1 1 d .
O3 O 0.66028(8) 0.63953(6) 0.22422(6) 0.0158(2) Uani 1 1 d .
O4 O 0.62408(8) 0.82167(7) 0.10119(6) 0.0188(2) Uani 1 1 d .
O5 O 1.07487(9) 0.90260(7) 0.25429(8) 0.0254(2) Uani 1 1 d .
O6 O 0.69927(9) 0.70656(7) 0.50308(6) 0.0224(2) Uani 1 1 d .
O7 O 0.54920(8) 0.70684(7) 0.40272(7) 0.0204(2) Uani 1 1 d .

loop_
_atom_site_aniso_label
_atom_site_aniso_U_11
_atom_site_aniso_U_22
_atom_site_aniso_U_33
_atom_site_aniso_U_23
_atom_site_aniso_U_13
_atom_site_aniso_U_12
C1 0.0250(7) 0.0153(6) 0.0192(7) -0.0015(5) 0.0041(6) 0.0057(6)
C2 0.0213(7) 0.0176(6) 0.0182(7) 0.0012(5) 0.0042(5) -0.0004(5)
C3 0.0126(6) 0.0161(6) 0.0154(6) 0.0007(5) 0.0004(5) 0.0026(5)
C4 0.0129(6) 0.0154(6) 0.0173(6) -0.0007(5) -0.0004(5) 0.0043(5)
C5 0.0143(6) 0.0135(6) 0.0201(7) -0.0001(5) 0.0011(5) 0.0018(5)
C6 0.0176(6) 0.0139(6) 0.0164(6) 0.0023(5) 0.0005(5) 0.0007(5)
C7 0.0160(6) 0.0162(6) 0.0145(6) 0.0010(5) 0.0002(5) 0.0001(5)
C8 0.0162(6) 0.0144(6) 0.0134(6) -0.0001(5) -0.0002(5) -0.0006(5)
C9 0.0142(6) 0.0136(6) 0.0156(6) -0.0025(5) -0.0002(5) -0.0001(5)
C10 0.0107(6) 0.0160(6) 0.0177(6) -0.0016(5) 0.0015(5) 0.0025(5)
C11 0.0184(6) 0.0131(6) 0.0169(6) -0.0009(5) -0.0002(5) -0.0004(5)
C12 0.0183(6) 0.0137(6) 0.0172(6) -0.0005(5) 0.0000(5) -0.0015(5)
C13 0.0155(6) 0.0145(6) 0.0151(6) 0.0008(5) 0.0002(5) -0.0012(5)
C14 0.0171(6) 0.0211(7) 0.0157(6) 0.0005(5) -0.0006(5) -0.0035(5)
C15 0.0141(6) 0.0264(7) 0.0303(7) -0.0005(6) -0.0005(6) -0.0003(6)
C16 0.0232(7) 0.0148(6) 0.0169(6) -0.0002(5) 0.0013(5) 0.0014(6)
C18 0.0270(7) 0.0169(6) 0.0238(7) -0.0017(5) 0.0053(6) 0.0027(6)
C17 0.0266(7) 0.0202(7) 0.0214(7) -0.0055(6) -0.0032(6) -0.0017(6)
C19 0.0188(6) 0.0227(7) 0.0173(6) 0.0011(5) -0.0021(6) -0.0008(5)
C20 0.0202(6) 0.0153(6) 0.0179(7) -0.0020(5) 0.0029(5) 0.0008(5)
C21 0.0135(6) 0.0160(6) 0.0187(6) -0.0009(5) -0.0006(5) -0.0014(5)
C22 0.0272(7) 0.0200(7) 0.0203(7) -0.0025(5) -0.0003(6) -0.0008(6)
C23 0.0157(6) 0.0192(6) 0.0176(6) -0.0010(5) 0.0004(5) -0.0011(5)
C24 0.0166(6) 0.0223(7) 0.0231(7) -0.0040(6) 0.0009(5) 0.0013(6)
C25 0.0242(7) 0.0150(6) 0.0237(7) -0.0008(5) -0.0016(6) 0.0014(5)
O1 0.0367(6) 0.0203(5) 0.0187(5) 0.0049(4) 0.0029(4) 0.0044(5)
O2 0.0335(6) 0.0170(5) 0.0164(5) -0.0003(4) -0.0022(4) 0.0001(4)
O3 0.0153(4) 0.0123(4) 0.0197(5) -0.0028(3) 0.0005(4) -0.0003(3)
O4 0.0189(5) 0.0211(5) 0.0162(5) 0.0004(4) -0.0032(4) 0.0014(4)
O5 0.0213(5) 0.0224(5) 0.0323(5) -0.0007(4) -0.0023(4) -0.0068(4)
O6 0.0231(5) 0.0282(5) 0.0159(5) 0.0032(4) 0.0016(4) 0.0003(4)
O7 0.0183(5) 0.0252(5) 0.0175(5) 0.0014(4) 0.0031(4) -0.0018(4)

loop_
_atom_type_symbol
_atom_type_description
_atom_type_scat_dispersion_real
_atom_type_scat_dispersion_imag
_atom_type_scat_source
C C 0.0181 0.0091 'International Tables Vol C Tables 4.2.6.8 and 6.1.1.4'
H H 0.0000 0.0000 'International Tables Vol C Tables 4.2.6.8 and 6.1.1.4'
O O 0.0492 0.0322 'International Tables Vol C Tables 4.2.6.8 and 6.1.1.4'

loop_
_geom_angle_atom_site_label_1
_geom_angle_atom_site_label_2
_geom_angle_atom_site_label_3
_geom_angle
O1 C1 O2 118.75(13)
O1 C1 C2 123.69(13)
O2 C1 C2 117.56(12)
C1 C2 C3 112.92(11)
C1 C2 H2A 109.0
C3 C2 H2A 109.0
C1 C2 H2B 109.0
C3 C2 H2B 109.0
H2A C2 H2B 107.8
C4 C3 C2 117.92(12)
C4 C3 C13 124.73(12)
C2 C3 C13 117.34(11)
C3 C4 C5 120.38(12)
C3 C4 C16 121.18(12)
C5 C4 C16 118.45(11)
O3 C5 C4 110.18(10)
O3 C5 C6 111.61(10)
C4 C5 C6 110.42(11)
O3 C5 H5 108.2
C4 C5 H5 108.2
C6 C5 H5 108.2
C5 C6 C7 110.30(10)
C5 C6 H6A 109.6
C7 C6 H6A 109.6
C5 C6 H6B 109.6
C7 C6 H6B 109.6
H6A C6 H6B 108.1
C19 C7 C6 111.51(11)
C19 C7 C8 109.41(10)
C6 C7 C8 104.17(10)
C19 C7 C13 110.62(10)
C6 C7 C13 110.25(10)
C8 C7 C13 110.71(10)
C21 C8 C20 109.83(11)
C21 C8 C9 102.13(10)
C20 C8 C9 102.02(10)
C21 C8 C7 111.12(10)
C20 C8 C7 117.68(11)
C9 C8 C7 112.64(10)
O3 C9 C8 115.04(10)
O3 C9 C10 118.32(11)
C8 C9 C10 103.46(10)
O3 C9 C23 103.05(10)
C8 C9 C23 102.99(10)
C10 C9 C23 113.23(10)
O4 C10 C11 125.96(12)
O4 C10 C9 126.72(12)
C11 C10 C9 107.31(10)
C21 C11 C25 117.25(11)
C21 C11 C10 103.50(10)
C25 C11 C10 113.08(11)
C21 C11 C12 102.96(10)
C25 C11 C12 111.27(11)
C10 C11 C12 107.86(10)
C11 C12 C13 115.55(10)
C11 C12 H12A 108.4
C13 C12 H12A 108.4
C11 C12 H12B 108.4
C13 C12 H12B 108.4
H12A C12 H12B 107.5
C3 C13 C12 108.85(10)
C3 C13 C14 105.49(10)
C12 C13 C14 106.72(10)
C3 C13 C7 113.40(10)
C12 C13 C7 112.72(10)
C14 C13 C7 109.21(10)
O5 C14 C15 119.55(12)
O5 C14 C13 120.86(12)
C15 C14 C13 119.55(11)
C14 C15 H15A 109.5
C14 C15 H15B 109.5
H15A C15 H15B 109.5
C14 C15 H15C 109.5
H15A C15 H15C 109.5
H15B C15 H15C 109.5
O2 C16 C4 110.83(10)
O2 C16 C17 102.88(11)
C4 C16 C17 112.55(11)
O2 C16 C18 107.85(10)
C4 C16 C18 111.00(11)
C17 C16 C18 111.37(11)
C16 C18 H18A 109.5
C16 C18 H18B 109.5
H18A C18 H18B 109.5
C16 C18 H18C 109.5
H18A C18 H18C 109.5
H18B C18 H18C 109.5
C16 C17 H17A 109.5
C16 C17 H17B 109.5
H17A C17 H17B 109.5
C16 C17 H17C 109.5
H17A C17 H17C 109.5
H17B C17 H17C 109.5
C7 C19 H19A 109.5
C7 C19 H19B 109.5
H19A C19 H19B 109.5
C7 C19 H19C 109.5
H19A C19 H19C 109.5
H19B C19 H19C 109.5
O6 C20 O7 120.79(12)
O6 C20 C8 130.36(13)
O7 C20 C8 108.80(11)
C22 C21 C11 128.64(12)
C22 C21 C8 127.74(13)
C11 C21 C8 103.57(10)
C21 C22 H22A 120.0
C21 C22 H22B 120.0
H22A C22 H22B 120.0
O7 C23 C24 110.02(11)
O7 C23 C9 102.64(10)
C24 C23 C9 120.51(11)
O7 C23 H23 107.7
C24 C23 H23 107.7
C9 C23 H23 107.7
C23 C24 H24A 109.5
C23 C24 H24B 109.5
H24A C24 H24B 109.5
C23 C24 H24C 109.5
H24A C24 H24C 109.5
H24B C24 H24C 109.5
C11 C25 H25A 109.5
C11 C25 H25B 109.5
H25A C25 H25B 109.5
C11 C25 H25C 109.5
H25A C25 H25C 109.5
H25B C25 H25C 109.5
C1 O2 C16 121.95(10)
C9 O3 C5 115.83(9)
C20 O7 C23 112.58(10)

loop_
_geom_bond_atom_site_label_1
_geom_bond_atom_site_label_2
_geom_bond_distance
C1 O1 1.2070(17)
C1 O2 1.3391(17)
C1 C2 1.5014(19)
C2 C3 1.5072(18)
C2 H2A 0.9900
C2 H2B 0.9900
C3 C4 1.3266(19)
C3 C13 1.5299(17)
C4 C5 1.5018(18)
C4 C16 1.5108(18)
C5 O3 1.4548(15)
C5 C6 1.5169(18)
C5 H5 1.0000
C6 C7 1.5302(17)
C6 H6A 0.9900
C6 H6B 0.9900
C7 C19 1.5260(18)
C7 C8 1.5683(17)
C7 C13 1.6075(17)
C8 C21 1.5142(17)
C8 C20 1.5284(18)
C8 C9 1.5325(17)
C9 O3 1.4157(14)
C9 C10 1.5373(18)
C9 C23 1.5502(18)
C10 O4 1.2045(16)
C10 C11 1.5343(18)
C11 C21 1.5129(18)
C11 C25 1.5157(18)
C11 C12 1.5533(18)
C12 C13 1.5595(17)
C12 H12A 0.9900
C12 H12B 0.9900
C13 C14 1.5645(17)
C14 O5 1.2092(17)
C14 C15 1.5078(19)
C15 H15A 0.9800
C15 H15B 0.9800
C15 H15C 0.9800
C16 O2 1.4755(16)
C16 C17 1.525(2)
C16 C18 1.5281(19)
C18 H18A 0.9800
C18 H18B 0.9800
C18 H18C 0.9800
C17 H17A 0.9800
C17 H17B 0.9800
C17 H17C 0.9800
C19 H19A 0.9800
C19 H19B 0.9800
C19 H19C 0.9800
C20 O6 1.1987(17)
C20 O7 1.3552(16)
C21 C22 1.3198(19)
C22 H22A 0.9500
C22 H22B 0.9500
C23 O7 1.4644(16)
C23 C24 1.5135(19)
C23 H23 1.0000
C24 H24A 0.9800
C24 H24B 0.9800
C24 H24C 0.9800
C25 H25A 0.9800
C25 H25B 0.9800
C25 H25C 0.9800

loop_
_geom_torsion_atom_site_label_1
_geom_torsion_atom_site_label_2
_geom_torsion_atom_site_label_3
_geom_torsion_atom_site_label_4
_geom_torsion
O1 C1 C2 C3 147.63(13)
O2 C1 C2 C3 -32.20(17)
C1 C2 C3 C4 35.25(17)
C1 C2 C3 C13 -145.08(12)
C2 C3 C4 C5 176.17(11)
C13 C3 C4 C5 -3.48(19)
C2 C3 C4 C16 -3.77(18)
C13 C3 C4 C16 176.58(12)
C3 C4 C5 O3 92.63(14)
C16 C4 C5 O3 -87.43(13)
C3 C4 C5 C6 -31.12(16)
C16 C4 C5 C6 148.82(11)
O3 C5 C6 C7 -61.43(13)
C4 C5 C6 C7 61.49(14)
C5 C6 C7 C19 -179.76(11)
C5 C6 C7 C8 62.34(12)
C5 C6 C7 C13 -56.47(14)
C19 C7 C8 C21 71.53(13)
C6 C7 C8 C21 -169.13(11)
C13 C7 C8 C21 -50.63(13)
C19 C7 C8 C20 -56.29(14)
C6 C7 C8 C20 63.05(13)
C13 C7 C8 C20 -178.45(11)
C19 C7 C8 C9 -174.56(10)
C6 C7 C8 C9 -55.22(13)
C13 C7 C8 C9 63.28(13)
C21 C8 C9 O3 166.63(10)
C20 C8 C9 O3 -79.76(13)
C7 C8 C9 O3 47.36(14)
C21 C8 C9 C10 36.08(12)
C20 C8 C9 C10 149.69(10)
C7 C8 C9 C10 -83.19(12)
C21 C8 C9 C23 -82.05(11)
C20 C8 C9 C23 31.56(12)
C7 C8 C9 C23 158.68(10)
O3 C9 C10 O4 37.36(18)
C8 C9 C10 O4 165.92(12)
C23 C9 C10 O4 -83.33(15)
O3 C9 C10 C11 -142.60(11)
C8 C9 C10 C11 -14.05(12)
C23 C9 C10 C11 96.70(12)
O4 C10 C11 C21 166.62(12)
C9 C10 C11 C21 -13.41(13)
O4 C10 C11 C25 38.74(18)
C9 C10 C11 C25 -141.30(11)
O4 C10 C11 C12 -84.73(15)
C9 C10 C11 C12 95.23(12)
C21 C11 C12 C13 61.51(13)
C25 C11 C12 C13 -172.06(11)
C10 C11 C12 C13 -47.50(14)
C4 C3 C13 C12 -118.73(13)
C2 C3 C13 C12 61.62(14)
C4 C3 C13 C14 127.06(13)
C2 C3 C13 C14 -52.59(14)
C4 C3 C13 C7 7.60(17)
C2 C3 C13 C7 -172.05(10)
C11 C12 C13 C3 86.77(13)
C11 C12 C13 C14 -159.82(11)
C11 C12 C13 C7 -39.94(15)
C19 C7 C13 C3 146.47(11)
C6 C7 C13 C3 22.66(15)
C8 C7 C13 C3 -92.08(12)
C19 C7 C13 C12 -89.27(13)
C6 C7 C13 C12 146.92(11)
C8 C7 C13 C12 32.18(14)
C19 C7 C13 C14 29.16(14)
C6 C7 C13 C14 -94.65(12)
C8 C7 C13 C14 150.61(10)
C3 C13 C14 O5 127.29(12)
C12 C13 C14 O5 11.61(17)
C7 C13 C14 O5 -110.51(14)
C3 C13 C14 C15 -50.36(15)
C12 C13 C14 C15 -166.04(11)
C7 C13 C14 C15 71.84(14)
C3 C4 C16 O2 -29.67(17)
C5 C4 C16 O2 150.39(11)
C3 C4 C16 C17 -144.26(12)
C5 C4 C16 C17 35.80(16)
C3 C4 C16 C18 90.15(15)
C5 C4 C16 C18 -89.79(14)
C21 C8 C20 O6 -91.45(17)
C9 C8 C20 O6 160.78(14)
C7 C8 C20 O6 37.0(2)
C21 C8 C20 O7 85.90(13)
C9 C8 C20 O7 -21.88(13)
C7 C8 C20 O7 -145.67(11)
C25 C11 C21 C22 -20.9(2)
C10 C11 C21 C22 -146.16(14)
C12 C11 C21 C22 101.58(16)
C25 C11 C21 C8 161.53(11)
C10 C11 C21 C8 36.29(13)
C12 C11 C21 C8 -75.98(12)
C20 C8 C21 C22 29.20(19)
C9 C8 C21 C22 136.89(14)
C7 C8 C21 C22 -102.77(16)
C20 C8 C21 C11 -153.22(11)
C9 C8 C21 C11 -45.52(12)
C7 C8 C21 C11 74.82(12)
O3 C9 C23 O7 89.31(11)
C8 C9 C23 O7 -30.65(12)
C10 C9 C23 O7 -141.68(11)
O3 C9 C23 C24 -148.04(12)
C8 C9 C23 C24 92.00(13)
C10 C9 C23 C24 -19.04(17)
O1 C1 O2 C16 177.75(12)
C2 C1 O2 C16 -2.41(18)
C4 C16 O2 C1 33.03(16)
C17 C16 O2 C1 153.55(12)
C18 C16 O2 C1 -88.66(14)
C8 C9 O3 C5 -43.46(14)
C10 C9 O3 C5 79.47(14)
C23 C9 O3 C5 -154.74(10)
C4 C5 O3 C9 -73.01(13)
C6 C5 O3 C9 50.04(14)
O6 C20 O7 C23 179.84(12)
C8 C20 O7 C23 2.19(14)
C24 C23 O7 C20 -111.19(12)
C9 C23 O7 C20 18.27(13)
